data_7154020
loop_
_publ_author_name
'Li, Jian'
'Wang, Hongni'
'Sun, Jiangtao'
'Yang, Yang'
'Liu, Li'

_publ_section_title
;
 Synthesis of phenanthridine derivatives via cascade annulation of
 diaryliodonium salts and nitriles.
;
_journal_issue 40
_journal_name_full 'Organic &amp; biomolecular chemistry'
_journal_page_first 7904
_journal_page_last 7908
_journal_paper_doi 10.1039/c4ob01504e
_journal_volume 12
_journal_year 2014
_chemical_formula_sum 'C23 H22 F4 I O3 S'
_chemical_formula_weight 581.37
_chemical_name_systematic
; 
 ? 
;
_space_group_IT_number 14
_symmetry_cell_setting monoclinic
_symmetry_space_group_name_Hall '-P 2yn'
_symmetry_space_group_name_H-M 'P 1 21/n 1'
_atom_sites_solution_hydrogens geom
_atom_sites_solution_primary direct
_atom_sites_solution_secondary difmap
_audit_creation_method SHELXL-97
_cell_angle_alpha 90.00
_cell_angle_beta 105.820(2)
_cell_angle_gamma 90.00
_cell_formula_units_Z 4
_cell_length_a 9.8987(8)
_cell_length_b 24.374(2)
_cell_length_c 10.0794(9)
_cell_measurement_reflns_used 3546
_cell_measurement_temperature 296(2)
_cell_measurement_theta_max 23.16
_cell_measurement_theta_min 2.30
_cell_volume 2339.8(3)
_computing_cell_refinement 'Bruker SAINT'
_computing_data_collection 'Bruker APEX2'
_computing_data_reduction 'Bruker SAINT'
_computing_molecular_graphics 'Bruker SHELXTL'
_computing_publication_material 'Bruker SHELXTL'
_computing_structure_refinement 'SHELXL-97 (Sheldrick, 2008)'
_computing_structure_solution 'SHELXS-97 (Sheldrick, 2008)'
_diffrn_ambient_temperature 296(2)
_diffrn_measured_fraction_theta_full 1.000
_diffrn_measured_fraction_theta_max 1.000
_diffrn_measurement_device_type 'Bruker APEX-II CCD'
_diffrn_measurement_method '\f and \w scans'
_diffrn_radiation_monochromator graphite
_diffrn_radiation_source 'fine-focus sealed tube'
_diffrn_radiation_type MoK\a
_diffrn_radiation_wavelength 0.71073
_diffrn_reflns_av_R_equivalents 0.0571
_diffrn_reflns_av_sigmaI/netI 0.0553
_diffrn_reflns_limit_h_max 11
_diffrn_reflns_limit_h_min -11
_diffrn_reflns_limit_k_max 29
_diffrn_reflns_limit_k_min -27
_diffrn_reflns_limit_l_max 12
_diffrn_reflns_limit_l_min -12
_diffrn_reflns_number 13544
_diffrn_reflns_theta_full 25.50
_diffrn_reflns_theta_max 25.50
_diffrn_reflns_theta_min 1.67
_exptl_absorpt_coefficient_mu 1.512
_exptl_absorpt_correction_T_max 0.7725
_exptl_absorpt_correction_T_min 0.7321
_exptl_absorpt_correction_type multi-scan
_exptl_absorpt_process_details SADABS
_exptl_crystal_colour YELLOW
_exptl_crystal_density_diffrn 1.650
_exptl_crystal_density_method 'not measured'
_exptl_crystal_description BLOCK
_exptl_crystal_F_000 1156
_exptl_crystal_size_max 0.22
_exptl_crystal_size_mid 0.20
_exptl_crystal_size_min 0.18
_refine_diff_density_max 0.747
_refine_diff_density_min -1.241
_refine_diff_density_rms 0.173
_refine_ls_extinction_method none
_refine_ls_goodness_of_fit_ref 1.137
_refine_ls_hydrogen_treatment constr
_refine_ls_matrix_type full
_refine_ls_number_parameters 293
_refine_ls_number_reflns 4341
_refine_ls_number_restraints 0
_refine_ls_restrained_S_all 1.137
_refine_ls_R_factor_all 0.0586
_refine_ls_R_factor_gt 0.0398
_refine_ls_shift/su_max 0.000
_refine_ls_shift/su_mean 0.000
_refine_ls_structure_factor_coef Fsqd
_refine_ls_weighting_details 'calc w=1/[\s^2^(Fo^2^)+(0.0805P)^2^+0.0000P] where P=(Fo^2^+2Fc^2^)/3'
_refine_ls_weighting_scheme calc
_refine_ls_wR_factor_gt 0.1048
_refine_ls_wR_factor_ref 0.1419
_reflns_number_gt 3405
_reflns_number_total 4341
_reflns_threshold_expression >2sigma(I)
_cod_data_source_file c4ob01504e2.cif
_cod_data_source_block 140111e
_cod_depositor_comments
;
The following automatic conversions were performed:

'_symmetry_cell_setting' value 'Monoclinic' changed to 'monoclinic'
according to
/usr/data/users/saulius/crontab/automatic-downloads/rss-feeds/RSC/lib/dictionaries/cif_core.dic
dictionary named 'cif_core.dic' version 2.4.2 from
2011-04-26.

'_exptl_absorpt_correction_type' value 'MULTI-SCAN'
changed to 'multi-scan' according to
/usr/data/users/saulius/crontab/automatic-downloads/rss-feeds/RSC/lib/dictionaries/cif_core.dic
dictionary named 'cif_core.dic' version 2.4.2 from 2011-04-26.

Automatic conversion script
Id: cif_fix_values 2281 2013-09-26 08:29:07Z andrius 

 Adding full bibliography for 7154020.cif.
;
_cod_original_cell_volume 2339.7(3)
_cod_original_sg_symbol_H-M P2(1)/n
_cod_database_code 7154020

loop_
_symmetry_equiv_pos_as_xyz
'x, y, z'
'-x+1/2, y+1/2, -z+1/2'
'-x, -y, -z'
'x-1/2, -y-1/2, z-1/2'

loop_
_atom_site_label
_atom_site_type_symbol
_atom_site_fract_x
_atom_site_fract_y
_atom_site_fract_z
_atom_site_U_iso_or_equiv
_atom_site_adp_type
_atom_site_occupancy
_atom_site_symmetry_multiplicity
_atom_site_calc_flag
_atom_site_refinement_flags
O1 O 0.3026(6) 0.06955(18) 0.8802(5) 0.0656(14) Uani 1 1 d .
C1 C 0.6362(7) 0.1152(2) 0.6650(6) 0.0490(15) Uani 1 1 d .
C2 C 0.7058(6) 0.1336(2) 0.5718(7) 0.0533(16) Uani 1 1 d .
H2 H 0.7900 0.1524 0.6045 0.064 Uiso 1 1 calc R
C3 C 0.6542(5) 0.1249(2) 0.4321(6) 0.0368(12) Uani 1 1 d .
C4 C 0.5286(5) 0.0968(2) 0.3865(6) 0.0349(12) Uani 1 1 d .
C5 C 0.4560(6) 0.0757(2) 0.4748(6) 0.0375(12) Uani 1 1 d .
C6 C 0.5089(7) 0.0871(2) 0.6182(6) 0.0460(15) Uani 1 1 d .
H6 H 0.4595 0.0760 0.6799 0.055 Uiso 1 1 calc R
C7 C 0.2621(5) 0.1271(2) 0.1450(5) 0.0361(12) Uani 1 1 d .
C8 C 0.2661(6) 0.1846(2) 0.1484(6) 0.0419(13) Uani 1 1 d .
C9 C 0.1403(6) 0.2116(2) 0.1369(7) 0.0494(15) Uani 1 1 d .
H9 H 0.1372 0.2497 0.1361 0.059 Uiso 1 1 calc R
C10 C 0.0189(6) 0.1814(3) 0.1265(7) 0.0520(16) Uani 1 1 d .
C11 C 0.0135(6) 0.1253(2) 0.1185(6) 0.0456(14) Uani 1 1 d .
H11 H -0.0707 0.1064 0.1055 0.055 Uiso 1 1 calc R
C12 C 0.1373(6) 0.0983(2) 0.1305(6) 0.0428(13) Uani 1 1 d .
H12 H 0.1382 0.0601 0.1289 0.051 Uiso 1 1 calc R
C13 C 0.7364(8) 0.3215(3) 0.1208(12) 0.106(4) Uani 1 1 d .
H13A H 0.8164 0.2994 0.1202 0.159 Uiso 1 1 calc R
H13B H 0.7599 0.3457 0.1990 0.159 Uiso 1 1 calc R
H13C H 0.7092 0.3428 0.0377 0.159 Uiso 1 1 calc R
C14 C 0.3908(6) 0.2173(2) 0.1483(6) 0.0387(12) Uani 1 1 d .
C15 C 0.4525(6) 0.2532(2) 0.2526(7) 0.0495(15) Uani 1 1 d .
H15 H 0.4197 0.2554 0.3305 0.059 Uiso 1 1 calc R
C16 C 0.5641(7) 0.2863(3) 0.2419(8) 0.0606(18) Uani 1 1 d .
H16 H 0.6043 0.3101 0.3140 0.073 Uiso 1 1 calc R
C17 C 0.6170(6) 0.2852(3) 0.1295(8) 0.0584(18) Uani 1 1 d .
C18 C 0.5565(7) 0.2485(3) 0.0272(7) 0.0573(17) Uani 1 1 d .
H18 H 0.5904 0.2461 -0.0500 0.069 Uiso 1 1 calc R
C19 C 0.4453(7) 0.2149(3) 0.0362(7) 0.0523(15) Uani 1 1 d .
H19 H 0.4070 0.1905 -0.0349 0.063 Uiso 1 1 calc R
C21 C 0.0696(7) 0.0300(3) 0.7314(8) 0.0619(18) Uani 1 1 d .
C22 C 0.7369(6) 0.1458(3) 0.3363(7) 0.0537(16) Uani 1 1 d .
H22A H 0.7797 0.1154 0.3026 0.080 Uiso 1 1 calc R
H22B H 0.8086 0.1706 0.3855 0.080 Uiso 1 1 calc R
H22C H 0.6750 0.1647 0.2600 0.080 Uiso 1 1 calc R
C23 C 0.6930(8) 0.1254(3) 0.8169(7) 0.071(2) Uani 1 1 d .
H23A H 0.7348 0.0924 0.8617 0.107 Uiso 1 1 calc R
H23B H 0.6179 0.1366 0.8544 0.107 Uiso 1 1 calc R
H23C H 0.7625 0.1539 0.8318 0.107 Uiso 1 1 calc R
C24 C 0.3196(6) 0.0431(3) 0.4328(7) 0.0535(16) Uani 1 1 d .
H24A H 0.2414 0.0679 0.4109 0.080 Uiso 1 1 calc R
H24B H 0.3133 0.0197 0.5076 0.080 Uiso 1 1 calc R
H24C H 0.3182 0.0210 0.3535 0.080 Uiso 1 1 calc R
F1 F -0.1015(4) 0.20869(18) 0.1145(6) 0.0883(15) Uani 1 1 d .
F2 F 0.0066(6) -0.0156(2) 0.6819(6) 0.117(2) Uani 1 1 d .
F3 F 0.0720(5) 0.0605(2) 0.6257(5) 0.0839(13) Uani 1 1 d .
F4 F -0.0073(6) 0.0542(4) 0.7991(7) 0.147(3) Uani 1 1 d .
I1 I 0.44677(3) 0.080765(13) 0.17435(3) 0.03628(16) Uani 1 1 d .
O2 O 0.2225(6) -0.0155(2) 0.9503(5) 0.0728(14) Uani 1 1 d .
O3 O 0.3103(5) -0.01180(19) 0.7496(5) 0.0687(14) Uani 1 1 d .
S3 S 0.24551(15) 0.01636(6) 0.84096(15) 0.0418(3) Uani 1 1 d .

loop_
_atom_site_aniso_label
_atom_site_aniso_U_11
_atom_site_aniso_U_22
_atom_site_aniso_U_33
_atom_site_aniso_U_23
_atom_site_aniso_U_13
_atom_site_aniso_U_12
O1 0.075(3) 0.050(3) 0.060(3) -0.007(2) -0.002(3) -0.018(2)
C1 0.057(4) 0.041(3) 0.039(3) -0.006(3) -0.005(3) 0.008(3)
C2 0.044(3) 0.042(3) 0.063(4) -0.010(3) -0.004(3) -0.001(3)
C3 0.032(3) 0.035(3) 0.043(3) -0.003(2) 0.009(2) 0.002(2)
C4 0.030(3) 0.035(3) 0.037(3) -0.002(2) 0.005(2) 0.000(2)
C5 0.031(3) 0.041(3) 0.042(3) 0.002(2) 0.013(2) 0.009(2)
C6 0.046(3) 0.056(4) 0.040(3) 0.000(3) 0.017(3) 0.015(3)
C7 0.030(3) 0.037(3) 0.036(3) 0.000(2) -0.001(2) 0.003(2)
C8 0.043(3) 0.034(3) 0.040(3) 0.001(2) -0.002(3) 0.000(2)
C9 0.046(3) 0.040(3) 0.068(4) 0.003(3) 0.025(3) 0.007(3)
C10 0.038(3) 0.056(4) 0.067(4) 0.009(3) 0.021(3) 0.016(3)
C11 0.028(3) 0.051(4) 0.054(4) 0.007(3) 0.006(3) -0.003(3)
C12 0.041(3) 0.044(3) 0.045(3) -0.003(3) 0.013(3) -0.001(3)
C13 0.071(5) 0.044(5) 0.203(12) -0.004(6) 0.036(7) -0.015(4)
C14 0.034(3) 0.038(3) 0.043(3) 0.001(2) 0.008(2) 0.008(2)
C15 0.045(3) 0.052(4) 0.055(4) -0.003(3) 0.021(3) -0.001(3)
C16 0.046(4) 0.040(4) 0.090(5) -0.014(3) 0.009(4) -0.006(3)
C17 0.040(3) 0.037(3) 0.100(6) 0.005(3) 0.023(4) 0.002(3)
C18 0.056(4) 0.063(4) 0.066(4) 0.011(3) 0.037(4) 0.001(3)
C19 0.051(4) 0.052(4) 0.054(4) -0.004(3) 0.015(3) -0.008(3)
C21 0.039(3) 0.074(5) 0.068(5) 0.003(4) 0.006(3) 0.001(3)
C22 0.039(3) 0.061(4) 0.060(4) -0.003(3) 0.013(3) -0.010(3)
C23 0.083(5) 0.087(5) 0.040(4) -0.008(4) 0.008(4) 0.007(4)
C24 0.039(3) 0.056(4) 0.061(4) 0.011(3) 0.006(3) -0.005(3)
F1 0.046(2) 0.069(3) 0.155(5) 0.017(3) 0.037(3) 0.023(2)
F2 0.079(3) 0.127(5) 0.115(4) 0.016(3) -0.024(3) -0.059(3)
F3 0.072(3) 0.094(3) 0.073(3) 0.029(3) -0.002(2) 0.004(3)
F4 0.066(3) 0.237(8) 0.137(6) -0.017(6) 0.027(4) 0.063(5)
I1 0.0311(2) 0.0377(2) 0.0380(2) -0.00459(14) 0.00587(16) 0.00328(14)
O2 0.097(4) 0.078(3) 0.048(3) 0.014(2) 0.026(3) -0.016(3)
O3 0.064(3) 0.067(3) 0.066(3) -0.014(2) 0.003(2) 0.032(2)
S3 0.0421(8) 0.0415(8) 0.0386(7) -0.0001(6) 0.0056(6) 0.0011(6)

loop_
_atom_type_symbol
_atom_type_description
_atom_type_scat_dispersion_real
_atom_type_scat_dispersion_imag
_atom_type_scat_source
C C 0.0033 0.0016 'International Tables Vol C Tables 4.2.6.8 and 6.1.1.4'
H H 0.0000 0.0000 'International Tables Vol C Tables 4.2.6.8 and 6.1.1.4'
O O 0.0106 0.0060 'International Tables Vol C Tables 4.2.6.8 and 6.1.1.4'
F F 0.0171 0.0103 'International Tables Vol C Tables 4.2.6.8 and 6.1.1.4'
S S 0.1246 0.1234 'International Tables Vol C Tables 4.2.6.8 and 6.1.1.4'
I I -0.4742 1.8119 'International Tables Vol C Tables 4.2.6.8 and 6.1.1.4'

loop_
_geom_angle_atom_site_label_1
_geom_angle_atom_site_label_2
_geom_angle_atom_site_label_3
_geom_angle
C2 C1 C6 120.0(5)
C2 C1 C23 121.4(6)
C6 C1 C23 118.6(6)
C3 C2 C1 122.0(5)
C3 C2 H2 119.0
C1 C2 H2 119.0
C2 C3 C4 117.7(5)
C2 C3 C22 119.1(5)
C4 C3 C22 123.2(5)
C3 C4 C5 123.2(5)
C3 C4 I1 119.4(4)
C5 C4 I1 117.4(4)
C4 C5 C6 117.8(5)
C4 C5 C24 126.2(5)
C6 C5 C24 115.9(5)
C1 C6 C5 119.1(6)
C1 C6 H6 120.4
C5 C6 H6 120.4
C12 C7 C8 121.6(5)
C12 C7 I1 117.2(4)
C8 C7 I1 121.1(4)
C9 C8 C7 117.0(5)
C9 C8 C14 118.6(5)
C7 C8 C14 124.0(5)
C8 C9 C10 119.6(5)
C8 C9 H9 120.2
C10 C9 H9 120.2
F1 C10 C11 118.1(6)
F1 C10 C9 118.2(5)
C11 C10 C9 123.6(5)
C12 C11 C10 117.1(5)
C12 C11 H11 121.4
C10 C11 H11 121.4
C11 C12 C7 121.0(5)
C11 C12 H12 119.5
C7 C12 H12 119.5
C17 C13 H13A 109.5
C17 C13 H13B 109.5
H13A C13 H13B 109.5
C17 C13 H13C 109.5
H13A C13 H13C 109.5
H13B C13 H13C 109.5
C15 C14 C19 117.4(5)
C15 C14 C8 122.9(5)
C19 C14 C8 119.6(5)
C14 C15 C16 120.3(6)
C14 C15 H15 119.9
C16 C15 H15 119.9
C17 C16 C15 122.8(6)
C17 C16 H16 118.6
C15 C16 H16 118.6
C16 C17 C18 116.5(6)
C16 C17 C13 121.4(8)
C18 C17 C13 122.1(8)
C17 C18 C19 121.6(6)
C17 C18 H18 119.2
C19 C18 H18 119.2
C14 C19 C18 121.4(6)
C14 C19 H19 119.3
C18 C19 H19 119.3
F4 C21 F3 108.4(7)
F4 C21 F2 107.5(7)
F3 C21 F2 106.6(6)
F4 C21 S3 111.5(5)
F3 C21 S3 111.8(5)
F2 C21 S3 110.7(5)
C3 C22 H22A 109.5
C3 C22 H22B 109.5
H22A C22 H22B 109.5
C3 C22 H22C 109.5
H22A C22 H22C 109.5
H22B C22 H22C 109.5
C1 C23 H23A 109.5
C1 C23 H23B 109.5
H23A C23 H23B 109.5
C1 C23 H23C 109.5
H23A C23 H23C 109.5
H23B C23 H23C 109.5
C5 C24 H24A 109.5
C5 C24 H24B 109.5
H24A C24 H24B 109.5
C5 C24 H24C 109.5
H24A C24 H24C 109.5
H24B C24 H24C 109.5
C7 I1 C4 97.0(2)
O2 S3 O1 114.7(3)
O2 S3 O3 115.7(3)
O1 S3 O3 113.6(3)
O2 S3 C21 104.0(3)
O1 S3 C21 104.1(3)
O3 S3 C21 102.7(3)

loop_
_geom_bond_atom_site_label_1
_geom_bond_atom_site_label_2
_geom_bond_distance
O1 S3 1.427(4)
C1 C2 1.383(9)
C1 C6 1.398(9)
C1 C23 1.501(8)
C2 C3 1.377(8)
C2 H2 0.9300
C3 C4 1.384(7)
C3 C22 1.515(8)
C4 C5 1.387(8)
C4 I1 2.107(5)
C5 C6 1.424(8)
C5 C24 1.524(8)
C6 H6 0.9300
C7 C12 1.393(8)
C7 C8 1.403(8)
C7 I1 2.099(5)
C8 C9 1.384(8)
C8 C14 1.469(8)
C9 C10 1.389(8)
C9 H9 0.9300
C10 F1 1.342(7)
C10 C11 1.369(9)
C11 C12 1.367(8)
C11 H11 0.9300
C12 H12 0.9300
C13 C17 1.499(9)
C13 H13A 0.9600
C13 H13B 0.9600
C13 H13C 0.9600
C14 C15 1.377(8)
C14 C19 1.380(8)
C15 C16 1.395(9)
C15 H15 0.9300
C16 C17 1.372(10)
C16 H16 0.9300
C17 C18 1.372(10)
C18 C19 1.395(9)
C18 H18 0.9300
C19 H19 0.9300
C21 F4 1.294(9)
C21 F3 1.304(8)
C21 F2 1.306(9)
C21 S3 1.820(7)
C22 H22A 0.9600
C22 H22B 0.9600
C22 H22C 0.9600
C23 H23A 0.9600
C23 H23B 0.9600
C23 H23C 0.9600
C24 H24A 0.9600
C24 H24B 0.9600
C24 H24C 0.9600
O2 S3 1.416(5)
O3 S3 1.433(5)

loop_
_geom_torsion_atom_site_label_1
_geom_torsion_atom_site_label_2
_geom_torsion_atom_site_label_3
_geom_torsion_atom_site_label_4
_geom_torsion
C6 C1 C2 C3 -0.4(9)
C23 C1 C2 C3 -179.4(6)
C1 C2 C3 C4 0.0(9)
C1 C2 C3 C22 -179.4(6)
C2 C3 C4 C5 -2.2(8)
C22 C3 C4 C5 177.2(5)
C2 C3 C4 I1 -178.6(4)
C22 C3 C4 I1 0.7(7)
C3 C4 C5 C6 4.6(8)
I1 C4 C5 C6 -178.9(4)
C3 C4 C5 C24 -178.3(5)
I1 C4 C5 C24 -1.8(7)
C2 C1 C6 C5 2.9(8)
C23 C1 C6 C5 -178.2(6)
C4 C5 C6 C1 -4.8(8)
C24 C5 C6 C1 177.8(5)
C12 C7 C8 C9 0.1(9)
I1 C7 C8 C9 -176.0(4)
C12 C7 C8 C14 -173.1(5)
I1 C7 C8 C14 10.9(8)
C7 C8 C9 C10 1.7(9)
C14 C8 C9 C10 175.3(6)
C8 C9 C10 F1 -179.5(6)
C8 C9 C10 C11 -4.1(11)
F1 C10 C11 C12 179.7(6)
C9 C10 C11 C12 4.3(10)
C10 C11 C12 C7 -2.3(9)
C8 C7 C12 C11 0.2(9)
I1 C7 C12 C11 176.4(4)
C9 C8 C14 C15 66.3(8)
C7 C8 C14 C15 -120.6(7)
C9 C8 C14 C19 -109.7(7)
C7 C8 C14 C19 63.4(8)
C19 C14 C15 C16 1.1(9)
C8 C14 C15 C16 -175.0(5)
C14 C15 C16 C17 0.3(10)
C15 C16 C17 C18 -1.4(10)
C15 C16 C17 C13 179.5(6)
C16 C17 C18 C19 1.1(10)
C13 C17 C18 C19 -179.9(7)
C15 C14 C19 C18 -1.4(9)
C8 C14 C19 C18 174.8(6)
C17 C18 C19 C14 0.3(10)
C12 C7 I1 C4 -105.0(4)
C8 C7 I1 C4 71.2(5)
C3 C4 I1 C7 -116.7(4)
C5 C4 I1 C7 66.6(4)
F4 C21 S3 O2 56.9(7)
F3 C21 S3 O2 178.5(5)
F2 C21 S3 O2 -62.7(6)
F4 C21 S3 O1 -63.5(7)
F3 C21 S3 O1 58.1(6)
F2 C21 S3 O1 176.9(6)
F4 C21 S3 O3 177.8(7)
F3 C21 S3 O3 -60.6(6)
F2 C21 S3 O3 58.2(6)
